data_1560627
loop_
_publ_author_name
'Levin, I.'
'Krayzman, V.'
'Vanderah, T.A.'
'Tomczyk, M.'
'Wu, H.'
'Tucker, M.G.'
'Playford, H.Y.'
'Woicik, J.C.'
'Dennis, C.L.'
'Vilarinho, P.M.'

_publ_section_title
;
 Oxygen-storage behavior and local structure in Ti-substituted YMnO3
;
_journal_name_full 'Journal of Solid State Chemistry'
_journal_page_first 29
_journal_page_last 41
_journal_paper_doi 10.1016/j.jssc.2016.10.029
_journal_volume 246
_journal_year 2017
_chemical_formula_sum 'Mn O3 Y'
_chemical_formula_weight 191.84
_space_group_IT_number 185
_space_group_name_Hall 'P 6c -2'
_space_group_name_H-M_alt 'P 63 c m'
_symmetry_cell_setting hexagonal
_symmetry_space_group_name_H-M 'P 63 c m'
_cell_angle_alpha 90.0
_cell_angle_beta 90.0
_cell_angle_gamma 120.0
_cell_formula_units_Z 6
_cell_length_a 6.21121(4)
_cell_length_b 6.21121
_cell_length_c 11.37066(14)
_cell_volume 379.900(5)
_cod_data_source_file JSSC-2017-246-29.cif
_cod_data_source_block YMNO3_600C_phase_1
_cod_database_code 1560627

loop_
_symmetry_equiv_pos_site_id
_symmetry_equiv_pos_as_xyz
1 +x,+y,+z
2 x-y,+x,+z+1/2
3 -y,x-y,+z
4 -x,-y,+z+1/2
5 y-x,-x,+z
6 +y,y-x,+z+1/2
7 y-x,+y,+z+1/2
8 -x,y-x,+z
9 -y,-x,+z+1/2
10 x-y,-y,+z
11 +x,x-y,+z+1/2
12 +y,+x,+z

loop_
_atom_site_aniso_label
_atom_site_aniso_U_11
_atom_site_aniso_U_12
_atom_site_aniso_U_13
_atom_site_aniso_U_22
_atom_site_aniso_U_23
_atom_site_aniso_U_33
Y1 0.0099(29) 0.0050(14) 0.0 0.0099(29) 0.0 0.014(4)
Y2 0.0133(16) 0.0066(8) 0.0 0.0133(16) 0.0 0.048(4)
Mn1 0.0327(34) 0.0032(22) -0.0034(13) 0.006(4) 0.0 0.0011(19)
O1 0.0148(21) 0.0106(17) 0.0014(16) 0.0211(35) 0.0 0.0168(25)
O2 0.0199(25) 0.0141(18) 0.0005(19) 0.028(4) 0.0 0.0112(27)
O3 0.018(4) 0.0092(22) 0.0 0.018(4) 0.0 0.009(6)
O4 0.0191(25) 0.0095(12) 0.0 0.0191(25) 0.0 0.048(5)

loop_
_atom_site_type_symbol
_atom_site_label
_atom_site_fract_x
_atom_site_fract_y
_atom_site_fract_z
_atom_site_occupancy
_atom_site_thermal_displace_type
_atom_site_U_iso_or_equiv
_atom_site_symmetry_multiplicity
Y Y1 0.0 0.0 0.2613(14) 1.0 Uani 0.01125 2
Y Y2 0.33333 0.66667 0.2315(13) 1.0 Uani 0.02469 4
Mn Mn1 0.3357(24) 0.0 0.0 1.0 Uani 0.01635 6
O O1 0.3171(13) 0.0 0.1588(13) 1.0 Uani 0.01687 6
O O2 0.6478(12) 0.0 0.3312(13) 1.0 Uani 0.01887 6
O O3 0.0 0.0 0.4786(15) 1.0 Uani 0.01536 2
O O4 0.33333 0.66667 0.0087(15) 1.0 Uani 0.02885 4

loop_
_atom_type_symbol
_atom_type_number_in_cell
Y 6.0
Mn 6.0
O 18.0
